data_7214731
loop_
_publ_author_name
'Qin, Jie'
'Qin, Na'
'Geng, Cui-Hong'
'Ma, Jian-Ping'
'Liu, Qi-Kui'
'Wu, Dan'
'Zhao, Chao-Wei'
'Dong, Yu-Bin'

_publ_section_title
;
 Coordination polymer-templated photoinduced [2 + 2] dimerization of
 pyridine-based derivative
;
_journal_issue 24
_journal_name_full CrystEngComm
_journal_page_first 8499
_journal_paper_doi 10.1039/c2ce25561h
_journal_volume 14
_journal_year 2012
_chemical_formula_sum 'C30 H40 N6 O16 Zn'
_chemical_formula_weight 806.05
_chemical_name_systematic
;
?
;
_space_group_IT_number 2
_symmetry_cell_setting triclinic
_symmetry_space_group_name_Hall '-P 1'
_symmetry_space_group_name_H-M 'P -1'
_atom_sites_solution_hydrogens geom
_atom_sites_solution_primary direct
_atom_sites_solution_secondary difmap
_audit_creation_method SHELXL-97
_cell_angle_alpha 99.906(9)
_cell_angle_beta 104.443(9)
_cell_angle_gamma 105.949(9)
_cell_formula_units_Z 1
_cell_length_a 6.904(5)
_cell_length_b 10.602(7)
_cell_length_c 13.212(9)
_cell_measurement_reflns_used 1885
_cell_measurement_temperature 298(2)
_cell_measurement_theta_max 27.971
_cell_measurement_theta_min 2.959
_cell_volume 869.9(10)
_computing_cell_refinement 'Bruker SMART'
_computing_data_collection 'Bruker SMART'
_computing_data_reduction 'Bruker SAINT'
_computing_molecular_graphics 'Bruker SHELXTL'
_computing_publication_material 'Bruker SHELXTL'
_computing_structure_refinement 'SHELXL-97 (Sheldrick, 1997)'
_computing_structure_solution 'SHELXS-97 (Sheldrick, 1990)'
_diffrn_ambient_temperature 298(2)
_diffrn_measured_fraction_theta_full 0.979
_diffrn_measured_fraction_theta_max 0.979
_diffrn_measurement_device_type 'CCD area detector'
_diffrn_measurement_method 'phi and omega scans'
_diffrn_radiation_monochromator graphite
_diffrn_radiation_source 'fine-focus sealed tube'
_diffrn_radiation_type MoK\a
_diffrn_radiation_wavelength 0.71073
_diffrn_reflns_av_R_equivalents 0.0202
_diffrn_reflns_av_sigmaI/netI 0.0430
_diffrn_reflns_limit_h_max 7
_diffrn_reflns_limit_h_min -8
_diffrn_reflns_limit_k_max 11
_diffrn_reflns_limit_k_min -12
_diffrn_reflns_limit_l_max 16
_diffrn_reflns_limit_l_min -14
_diffrn_reflns_number 4558
_diffrn_reflns_theta_full 25.50
_diffrn_reflns_theta_max 25.50
_diffrn_reflns_theta_min 2.07
_exptl_absorpt_coefficient_mu 0.789
_exptl_absorpt_correction_T_max 0.9395
_exptl_absorpt_correction_T_min 0.7863
_exptl_absorpt_correction_type multi-scan
_exptl_absorpt_process_details sadabs
_exptl_crystal_colour red
_exptl_crystal_density_diffrn 1.539
_exptl_crystal_density_method 'not measured'
_exptl_crystal_description bar
_exptl_crystal_F_000 420
_exptl_crystal_size_max 0.32
_exptl_crystal_size_mid 0.17
_exptl_crystal_size_min 0.08
_refine_diff_density_max 0.376
_refine_diff_density_min -0.296
_refine_diff_density_rms 0.060
_refine_ls_extinction_method none
_refine_ls_goodness_of_fit_ref 1.025
_refine_ls_hydrogen_treatment constr
_refine_ls_matrix_type full
_refine_ls_number_parameters 241
_refine_ls_number_reflns 3169
_refine_ls_number_restraints 0
_refine_ls_restrained_S_all 1.025
_refine_ls_R_factor_all 0.0434
_refine_ls_R_factor_gt 0.0384
_refine_ls_shift/su_max 0.000
_refine_ls_shift/su_mean 0.000
_refine_ls_structure_factor_coef Fsqd
_refine_ls_weighting_details 'calc w=1/[\s^2^(Fo^2^)+(0.0469P)^2^+0.3435P] where P=(Fo^2^+2Fc^2^)/3'
_refine_ls_weighting_scheme calc
_refine_ls_wR_factor_gt 0.0932
_refine_ls_wR_factor_ref 0.0962
_reflns_number_gt 2847
_reflns_number_total 3169
_reflns_threshold_expression >2sigma(I)
_cod_data_source_file c2ce25561h.txt
_cod_data_source_block 9
_cod_depositor_comments
;
The following automatic conversions were performed:

'_symmetry_cell_setting' value 'Triclinic' changed to 'triclinic'
according to
/usr/data/users/saulius/automatic-downloads/retrospective/RSC/lib/dictionaries/cif_core.dic
dictionary named 'cif_core.dic' version 2.4.2 from 2011-04-26.

Automatic conversion script
Id: cif_fix_values 2281 2013-09-26 08:29:07Z andrius 
;
_cod_original_sg_symbol_H-M P-1
_cod_database_code 7214731

loop_
_symmetry_equiv_pos_as_xyz
'x, y, z'
'-x, -y, -z'

loop_
_atom_site_label
_atom_site_type_symbol
_atom_site_fract_x
_atom_site_fract_y
_atom_site_fract_z
_atom_site_U_iso_or_equiv
_atom_site_adp_type
_atom_site_occupancy
_atom_site_symmetry_multiplicity
_atom_site_calc_flag
_atom_site_refinement_flags
C1 C 0.4740(4) 0.4896(2) 0.6511(2) 0.0322(5) Uani 1 1 d .
C2 C 0.4440(4) 0.4720(2) 0.7530(2) 0.0320(5) Uani 1 1 d .
H2 H 0.5611 0.5048 0.8151 0.038 Uiso 1 1 calc R
C3 C 0.2520(4) 0.4096(2) 0.76073(19) 0.0286(5) Uani 1 1 d .
C4 C 0.2298(4) 0.3991(2) 0.8710(2) 0.0312(5) Uani 1 1 d .
C5 C 0.0687(4) 0.3538(2) 0.66498(19) 0.0304(5) Uani 1 1 d .
C6 C -0.1368(4) 0.2840(3) 0.6641(2) 0.0415(6) Uani 1 1 d .
H6 H -0.1615 0.2729 0.7286 0.050 Uiso 1 1 calc R
C7 C -0.3007(4) 0.2324(3) 0.5694(2) 0.0524(8) Uani 1 1 d .
H7 H -0.4361 0.1863 0.5698 0.063 Uiso 1 1 calc R
C8 C -0.2670(4) 0.2482(3) 0.4724(2) 0.0507(7) Uani 1 1 d .
H8 H -0.3802 0.2129 0.4085 0.061 Uiso 1 1 calc R
C9 C -0.0693(4) 0.3149(3) 0.4697(2) 0.0407(6) Uani 1 1 d .
H9 H -0.0474 0.3256 0.4045 0.049 Uiso 1 1 calc R
C10 C 0.0991(4) 0.3667(2) 0.5659(2) 0.0319(5) Uani 1 1 d .
C11 C 0.2074(4) 0.0464(2) 0.82704(19) 0.0296(5) Uani 1 1 d .
H11 H 0.3278 0.0814 0.8876 0.036 Uiso 1 1 calc R
C12 C 0.2305(4) 0.0576(3) 0.72853(19) 0.0335(6) Uani 1 1 d .
H12 H 0.3631 0.0995 0.7227 0.040 Uiso 1 1 calc R
C13 C 0.0544(4) 0.0059(3) 0.63889(19) 0.0327(6) Uani 1 1 d .
C14 C -0.1377(4) -0.0599(3) 0.6506(2) 0.0544(9) Uani 1 1 d .
H14 H -0.2588 -0.1000 0.5907 0.065 Uiso 1 1 calc R
C15 C -0.1466(4) -0.0652(3) 0.7520(2) 0.0485(8) Uani 1 1 d .
H15 H -0.2770 -0.1081 0.7597 0.058 Uiso 1 1 calc R
N1 N 0.0229(3) -0.0116(2) 0.84059(15) 0.0281(4) Uani 1 1 d .
N2 N 0.2993(3) 0.4331(2) 0.56349(16) 0.0343(5) Uani 1 1 d .
H2C H 0.3140 0.4390 0.5015 0.041 Uiso 1 1 calc R
N3 N 0.0830(3) 0.0251(2) 0.53845(16) 0.0369(5) Uani 1 1 d .
O1 O 0.1726(3) 0.21182(16) 1.05251(13) 0.0317(4) Uani 1 1 d .
H1A H 0.2218 0.2610 1.0142 0.048 Uiso 1 1 d R
H2A H 0.4103 0.0138 1.0837 0.048 Uiso 1 1 d R
O2 O 0.2864(3) -0.03856(17) 1.04451(14) 0.0361(4) Uani 1 1 d .
H1B H 0.1040 0.2583 1.0793 0.054 Uiso 1 1 d R
H2B H 0.2884 -0.1150 1.0552 0.054 Uiso 1 1 d R
O3 O 0.3413(3) 0.34335(19) 0.92369(14) 0.0403(4) Uani 1 1 d .
O4 O 0.1018(3) 0.44717(19) 0.90063(15) 0.0425(5) Uani 1 1 d .
O5 O 0.6473(3) 0.5523(2) 0.64162(14) 0.0432(5) Uani 1 1 d .
O6 O 0.6997(3) 0.27380(19) 0.90527(18) 0.0489(5) Uani 1 1 d .
O7 O 0.9994(3) 0.64949(18) 0.82272(14) 0.0386(4) Uani 1 1 d .
O8 O 0.4079(3) 0.7992(2) 0.82241(18) 0.0515(5) Uani 1 1 d .
Zn1 Zn 0.0000 0.0000 1.0000 0.02457(13) Uani 1 2 d S
H7A H 0.8997 0.6187 0.7630 0.037 Uiso 1 1 d R
H6B H 0.6006 0.3055 0.9077 0.037 Uiso 1 1 d R
H8B H 0.2798 0.7647 0.8199 0.037 Uiso 1 1 d R
H6A H 0.8221 0.3315 0.9192 0.037 Uiso 1 1 d R
H7B H 1.0299 0.5893 0.8523 0.037 Uiso 1 1 d R
H8A H 0.4909 0.7589 0.8493 0.037 Uiso 1 1 d R

loop_
_atom_site_aniso_label
_atom_site_aniso_U_11
_atom_site_aniso_U_22
_atom_site_aniso_U_33
_atom_site_aniso_U_23
_atom_site_aniso_U_13
_atom_site_aniso_U_12
C1 0.0316(14) 0.0364(13) 0.0293(13) 0.0108(11) 0.0116(11) 0.0089(11)
C2 0.0332(14) 0.0362(13) 0.0263(12) 0.0121(10) 0.0105(10) 0.0076(11)
C3 0.0349(13) 0.0262(12) 0.0295(13) 0.0104(10) 0.0148(10) 0.0115(10)
C4 0.0339(13) 0.0302(13) 0.0301(13) 0.0094(10) 0.0152(11) 0.0061(11)
C5 0.0330(13) 0.0294(12) 0.0314(13) 0.0093(10) 0.0138(11) 0.0104(10)
C6 0.0375(15) 0.0487(16) 0.0390(15) 0.0124(13) 0.0190(12) 0.0084(12)
C7 0.0290(15) 0.070(2) 0.0471(18) 0.0122(15) 0.0113(13) 0.0011(14)
C8 0.0326(15) 0.064(2) 0.0428(17) 0.0090(14) 0.0037(13) 0.0070(14)
C9 0.0395(15) 0.0481(16) 0.0329(14) 0.0112(12) 0.0113(12) 0.0114(12)
C10 0.0311(13) 0.0331(13) 0.0326(13) 0.0093(11) 0.0111(11) 0.0108(11)
C11 0.0278(13) 0.0382(13) 0.0226(12) 0.0084(10) 0.0069(10) 0.0112(10)
C12 0.0313(13) 0.0450(14) 0.0259(13) 0.0111(11) 0.0130(10) 0.0108(11)
C13 0.0363(14) 0.0399(14) 0.0216(12) 0.0107(10) 0.0130(10) 0.0071(11)
C14 0.0343(16) 0.086(2) 0.0201(13) 0.0139(14) 0.0022(11) -0.0089(15)
C15 0.0302(14) 0.077(2) 0.0226(13) 0.0144(13) 0.0072(11) -0.0057(14)
N1 0.0292(11) 0.0351(11) 0.0199(10) 0.0101(8) 0.0087(8) 0.0076(8)
N2 0.0333(12) 0.0437(12) 0.0266(11) 0.0135(9) 0.0132(9) 0.0077(9)
N3 0.0393(12) 0.0491(13) 0.0211(10) 0.0132(9) 0.0130(8) 0.0070(10)
O1 0.0413(10) 0.0303(9) 0.0290(9) 0.0124(7) 0.0187(8) 0.0107(7)
O2 0.0273(9) 0.0408(10) 0.0410(10) 0.0152(8) 0.0071(8) 0.0131(8)
O3 0.0478(11) 0.0494(11) 0.0389(10) 0.0251(9) 0.0232(9) 0.0227(9)
O4 0.0484(11) 0.0547(12) 0.0395(11) 0.0180(9) 0.0261(9) 0.0258(10)
O5 0.0316(10) 0.0618(12) 0.0326(10) 0.0189(9) 0.0139(8) 0.0024(9)
O6 0.0367(11) 0.0442(11) 0.0699(14) 0.0208(10) 0.0185(10) 0.0144(9)
O7 0.0361(10) 0.0420(10) 0.0357(10) 0.0086(8) 0.0084(8) 0.0133(8)
O8 0.0345(10) 0.0500(12) 0.0698(14) 0.0192(11) 0.0153(10) 0.0125(9)
Zn1 0.0263(2) 0.0323(2) 0.0174(2) 0.00956(15) 0.00859(15) 0.00984(16)

loop_
_atom_type_symbol
_atom_type_description
_atom_type_scat_dispersion_real
_atom_type_scat_dispersion_imag
_atom_type_scat_source
C C 0.0033 0.0016 'International Tables Vol C Tables 4.2.6.8 and 6.1.1.4'
H H 0.0000 0.0000 'International Tables Vol C Tables 4.2.6.8 and 6.1.1.4'
N N 0.0061 0.0033 'International Tables Vol C Tables 4.2.6.8 and 6.1.1.4'
O O 0.0106 0.0060 'International Tables Vol C Tables 4.2.6.8 and 6.1.1.4'
Zn Zn 0.2839 1.4301 'International Tables Vol C Tables 4.2.6.8 and 6.1.1.4'

loop_
_geom_angle_atom_site_label_1
_geom_angle_atom_site_label_2
_geom_angle_atom_site_label_3
_geom_angle
_geom_angle_site_symmetry_1
_geom_angle_site_symmetry_3
O5 C1 N2 120.4(2) . .
O5 C1 C2 124.0(2) . .
N2 C1 C2 115.7(2) . .
C3 C2 C1 122.1(2) . .
C3 C2 H2 118.9 . .
C1 C2 H2 118.9 . .
C2 C3 C5 120.1(2) . .
C2 C3 C4 119.6(2) . .
C5 C3 C4 120.3(2) . .
O4 C4 O3 125.7(2) . .
O4 C4 C3 117.1(2) . .
O3 C4 C3 117.3(2) . .
C10 C5 C6 117.8(2) . .
C10 C5 C3 117.7(2) . .
C6 C5 C3 124.4(2) . .
C7 C6 C5 120.5(3) . .
C7 C6 H6 119.7 . .
C5 C6 H6 119.7 . .
C6 C7 C8 120.5(3) . .
C6 C7 H7 119.7 . .
C8 C7 H7 119.7 . .
C9 C8 C7 120.7(3) . .
C9 C8 H8 119.6 . .
C7 C8 H8 119.6 . .
C8 C9 C10 119.0(3) . .
C8 C9 H9 120.5 . .
C10 C9 H9 120.5 . .
N2 C10 C9 119.3(2) . .
N2 C10 C5 119.4(2) . .
C9 C10 C5 121.3(2) . .
N1 C11 C12 123.5(2) . .
N1 C11 H11 118.2 . .
C12 C11 H11 118.2 . .
C13 C12 C11 118.7(2) . .
C13 C12 H12 120.7 . .
C11 C12 H12 120.7 . .
C12 C13 C14 118.7(2) . .
C12 C13 N3 117.0(2) . .
C14 C13 N3 124.2(2) . .
C15 C14 C13 118.7(2) . .
C15 C14 H14 120.7 . .
C13 C14 H14 120.7 . .
N1 C15 C14 123.2(2) . .
N1 C15 H15 118.4 . .
C14 C15 H15 118.4 . .
C11 N1 C15 117.2(2) . .
C11 N1 Zn1 119.98(15) . .
C15 N1 Zn1 122.57(17) . .
C1 N2 C10 124.9(2) . .
C1 N2 H2C 117.6 . .
C10 N2 H2C 117.6 . .
N3 N3 C13 113.0(3) 2_556 .
Zn1 O1 H1A 126.2 . .
Zn1 O1 H1B 112.4 . .
H1A O1 H1B 101.0 . .
Zn1 O2 H2A 130.7 . .
Zn1 O2 H2B 120.6 . .
H2A O2 H2B 101.9 . .
H6B O6 H6A 116.4 . .
H7A O7 H7B 114.8 . .
H8B O8 H8A 115.0 . .
O2 Zn1 O2 180.000(1) . 2_557
O2 Zn1 O1 90.84(8) . 2_557
O2 Zn1 O1 89.16(8) 2_557 2_557
O2 Zn1 O1 89.16(8) . .
O2 Zn1 O1 90.84(8) 2_557 .
O1 Zn1 O1 180.0 2_557 .
O2 Zn1 N1 88.86(7) . .
O2 Zn1 N1 91.14(7) 2_557 .
O1 Zn1 N1 87.73(7) 2_557 .
O1 Zn1 N1 92.27(7) . .
O2 Zn1 N1 91.14(7) . 2_557
O2 Zn1 N1 88.86(7) 2_557 2_557
O1 Zn1 N1 92.27(7) 2_557 2_557
O1 Zn1 N1 87.73(7) . 2_557
N1 Zn1 N1 180.000(1) . 2_557

loop_
_geom_bond_atom_site_label_1
_geom_bond_atom_site_label_2
_geom_bond_distance
_geom_bond_site_symmetry_2
C1 O5 1.247(3) .
C1 N2 1.350(3) .
C1 C2 1.446(3) .
C2 C3 1.347(3) .
C2 H2 0.9300 .
C3 C5 1.444(4) .
C3 C4 1.522(3) .
C4 O4 1.243(3) .
C4 O3 1.246(3) .
C5 C10 1.400(4) .
C5 C6 1.405(4) .
C6 C7 1.366(4) .
C6 H6 0.9300 .
C7 C8 1.388(4) .
C7 H7 0.9300 .
C8 C9 1.367(4) .
C8 H8 0.9300 .
C9 C10 1.393(4) .
C9 H9 0.9300 .
C10 N2 1.379(3) .
C11 N1 1.325(3) .
C11 C12 1.371(3) .
C11 H11 0.9300 .
C12 C13 1.369(4) .
C12 H12 0.9300 .
C13 C14 1.379(4) .
C13 N3 1.429(3) .
C14 C15 1.366(4) .
C14 H14 0.9300 .
C15 N1 1.336(3) .
C15 H15 0.9300 .
N1 Zn1 2.136(2) .
N2 H2C 0.8600 .
N3 N3 1.236(4) 2_556
O1 Zn1 2.127(2) .
O1 H1A 0.8500 .
O1 H1B 0.8628 .
O2 Zn1 2.090(2) .
O2 H2A 0.8527 .
O2 H2B 0.8500 .
O6 H6B 0.8458 .
O6 H6A 0.8495 .
O7 H7A 0.8485 .
O7 H7B 0.8506 .
O8 H8B 0.8494 .
O8 H8A 0.8498 .
Zn1 O2 2.090(2) 2_557
Zn1 O1 2.127(2) 2_557
Zn1 N1 2.136(2) 2_557

loop_
_geom_hbond_atom_site_label_D
_geom_hbond_atom_site_label_H
_geom_hbond_atom_site_label_A
_geom_hbond_distance_DH
_geom_hbond_distance_HA
_geom_hbond_distance_DA
_geom_hbond_angle_DHA
_geom_hbond_site_symmetry_A
O8 H8A O1 0.85 2.27 2.999(3) 144.5 2_667
O7 H7B O4 0.85 1.87 2.719(3) 172.7 1_655
O6 H6A O4 0.85 2.08 2.900(3) 161.6 1_655
O8 H8B O7 0.85 2.00 2.833(3) 167.2 1_455
O2 H2B O6 0.85 1.86 2.709(3) 173.8 2_657
O1 H1B O7 0.86 1.88 2.719(3) 162.3 2_667
O2 H2A O8 0.85 2.01 2.767(3) 146.9 2_667
N2 H2C O5 0.86 1.99 2.849(3) 178.0 2_666
O6 H6B O3 0.85 1.99 2.823(3) 167.3 .
O7 H7A O5 0.85 1.91 2.751(3) 171.2 .
O1 H1A O3 0.85 1.82 2.667(3) 170.5 .

loop_
_geom_torsion_atom_site_label_1
_geom_torsion_atom_site_label_2
_geom_torsion_atom_site_label_3
_geom_torsion_atom_site_label_4
_geom_torsion
_geom_torsion_site_symmetry_4
O5 C1 C2 C3 176.5(2) .
N2 C1 C2 C3 -3.4(4) .
C1 C2 C3 C5 2.0(4) .
C1 C2 C3 C4 -177.7(2) .
C2 C3 C4 O4 123.3(3) .
C5 C3 C4 O4 -56.4(3) .
C2 C3 C4 O3 -56.6(3) .
C5 C3 C4 O3 123.7(3) .
C2 C3 C5 C10 0.2(3) .
C4 C3 C5 C10 179.9(2) .
C2 C3 C5 C6 178.3(2) .
C4 C3 C5 C6 -2.0(4) .
C10 C5 C6 C7 -0.8(4) .
C3 C5 C6 C7 -178.9(3) .
C5 C6 C7 C8 -0.1(5) .
C6 C7 C8 C9 0.3(5) .
C7 C8 C9 C10 0.3(5) .
C8 C9 C10 N2 179.4(3) .
C8 C9 C10 C5 -1.1(4) .
C6 C5 C10 N2 -179.2(2) .
C3 C5 C10 N2 -0.9(3) .
C6 C5 C10 C9 1.4(4) .
C3 C5 C10 C9 179.6(2) .
N1 C11 C12 C13 -0.3(4) .
C11 C12 C13 C14 -2.4(4) .
C11 C12 C13 N3 177.1(2) .
C12 C13 C14 C15 3.1(5) .
N3 C13 C14 C15 -176.4(3) .
C13 C14 C15 N1 -1.2(5) .
C12 C11 N1 C15 2.2(4) .
C12 C11 N1 Zn1 -171.94(19) .
C14 C15 N1 C11 -1.4(5) .
C14 C15 N1 Zn1 172.6(3) .
O5 C1 N2 C10 -177.2(2) .
C2 C1 N2 C10 2.7(4) .
C9 C10 N2 C1 178.8(2) .
C5 C10 N2 C1 -0.6(4) .
C12 C13 N3 N3 179.6(3) 2_556
C14 C13 N3 N3 -0.8(5) 2_556
C11 N1 Zn1 O2 -42.40(18) .
C15 N1 Zn1 O2 143.8(2) .
C11 N1 Zn1 O2 137.60(18) 2_557
C15 N1 Zn1 O2 -36.2(2) 2_557
C11 N1 Zn1 O1 -133.28(18) 2_557
C15 N1 Zn1 O1 52.9(2) 2_557
C11 N1 Zn1 O1 46.72(18) .
C15 N1 Zn1 O1 -127.1(2) .
C11 N1 Zn1 N1 29(100) 2_557
C15 N1 Zn1 N1 -144(100) 2_557
